data_7021743
loop_
_publ_author_name
'Al-Harbi, Ahmed'
'Rong, Yi'
'Parkin, Gerard'

_publ_section_title
;
 Synthesis and structural characterization of bis and
 tris(2-mercapto-1-methylbenzimidazolyl)hydroborato complexes:
 benzannulation promotes \k(3)-coordination.
;
_journal_issue 31
_journal_name_full 'Dalton transactions (Cambridge, England : 2003)'
_journal_page_first 11117
_journal_page_last 11127
_journal_paper_doi 10.1039/c3dt51092a
_journal_volume 42
_journal_year 2013
_chemical_formula_sum 'C96 H104 B2 Cu2 N12 P2 S6'
_chemical_formula_weight 1828.91
_chemical_name_systematic
; 
 ? 
;
_space_group_IT_number 147
_symmetry_cell_setting trigonal
_symmetry_space_group_name_Hall '-P 3'
_symmetry_space_group_name_H-M 'P -3'
_atom_sites_solution_hydrogens geom
_atom_sites_solution_primary direct
_atom_sites_solution_secondary difmap
_audit_creation_method SHELXL-97
_cell_angle_alpha 90.00
_cell_angle_beta 90.00
_cell_angle_gamma 120.00
_cell_formula_units_Z 1
_cell_length_a 15.4166(7)
_cell_length_b 15.4166(7)
_cell_length_c 11.4883(6)
_cell_measurement_reflns_used 9928
_cell_measurement_temperature 150(2)
_cell_measurement_theta_max 32.41
_cell_measurement_theta_min 2.34
_cell_volume 2364.6(2)
_computing_cell_refinement 'Bruker SAINT'
_computing_data_collection 'Bruker APEX2'
_computing_data_reduction 'Bruker SAINT'
_computing_molecular_graphics 'Bruker SHELXTL'
_computing_publication_material 'Bruker SHELXTL'
_computing_structure_refinement 'SHELXL-97 (Sheldrick, 2008)'
_computing_structure_solution 'SHELXS-97 (Sheldrick, 2008)'
_diffrn_ambient_temperature 150(2)
_diffrn_measured_fraction_theta_full 0.965
_diffrn_measured_fraction_theta_max 0.965
_diffrn_measurement_device_type 'Bruker APEX-II CCD'
_diffrn_measurement_method '\f and \w scans'
_diffrn_radiation_monochromator graphite
_diffrn_radiation_source 'fine-focus sealed tube'
_diffrn_radiation_type MoK\a
_diffrn_radiation_wavelength 0.71073
_diffrn_reflns_av_R_equivalents 0.0261
_diffrn_reflns_av_sigmaI/netI 0.0169
_diffrn_reflns_limit_h_max 23
_diffrn_reflns_limit_h_min -23
_diffrn_reflns_limit_k_max 23
_diffrn_reflns_limit_k_min -22
_diffrn_reflns_limit_l_max 16
_diffrn_reflns_limit_l_min -16
_diffrn_reflns_number 40931
_diffrn_reflns_theta_full 32.60
_diffrn_reflns_theta_max 32.60
_diffrn_reflns_theta_min 1.53
_exptl_absorpt_coefficient_mu 0.668
_exptl_absorpt_correction_T_max 0.9674
_exptl_absorpt_correction_T_min 0.7313
_exptl_absorpt_correction_type empirical
_exptl_absorpt_process_details sadabs
_exptl_crystal_colour Colorless
_exptl_crystal_density_diffrn 1.284
_exptl_crystal_density_method 'not measured'
_exptl_crystal_description Block
_exptl_crystal_F_000 958
_exptl_crystal_size_max 0.50
_exptl_crystal_size_mid 0.14
_exptl_crystal_size_min 0.05
_refine_diff_density_max 0.634
_refine_diff_density_min -0.593
_refine_diff_density_rms 0.052
_refine_ls_extinction_method none
_refine_ls_goodness_of_fit_ref 1.051
_refine_ls_hydrogen_treatment mixed
_refine_ls_matrix_type full
_refine_ls_number_parameters 215
_refine_ls_number_reflns 5563
_refine_ls_number_restraints 1
_refine_ls_restrained_S_all 1.050
_refine_ls_R_factor_all 0.0447
_refine_ls_R_factor_gt 0.0321
_refine_ls_shift/su_max 0.001
_refine_ls_shift/su_mean 0.000
_refine_ls_structure_factor_coef Fsqd
_refine_ls_weighting_details 'calc w=1/[\s^2^(Fo^2^)+(0.0416P)^2^+0.7530P] where P=(Fo^2^+2Fc^2^)/3'
_refine_ls_weighting_scheme calc
_refine_ls_wR_factor_gt 0.0804
_refine_ls_wR_factor_ref 0.0890
_reflns_number_gt 4563
_reflns_number_total 5563
_reflns_threshold_expression >2sigma(I)
_cod_data_source_file c3dt51092a.txt
_cod_data_source_block btmcups10
_cod_depositor_comments
;
The following automatic conversions were performed:

'_symmetry_cell_setting' value 'Trigonal' changed to 'trigonal'
according to /home/saulius/struct/CIF-dictionaries/cif_core.dic
dictionary named 'cif_core.dic' version 2.4.2 from
2011-04-26.

'_exptl_absorpt_correction_type' value 'EMPIRICAL'
changed to 'empirical' according to
/home/saulius/struct/CIF-dictionaries/cif_core.dic dictionary named
'cif_core.dic' version 2.4.2 from 2011-04-26.

Automatic conversion script
Id: cif_fix_values 1891 2012-01-12 08:04:46Z andrius 
;
_cod_original_sg_symbol_H-M P-3
_cod_database_code 7021743

loop_
_symmetry_equiv_pos_as_xyz
'x, y, z'
'-y, x-y, z'
'-x+y, -x, z'
'-x, -y, -z'
'y, -x+y, -z'
'x-y, x, -z'

loop_
_atom_site_label
_atom_site_type_symbol
_atom_site_fract_x
_atom_site_fract_y
_atom_site_fract_z
_atom_site_U_iso_or_equiv
_atom_site_adp_type
_atom_site_occupancy
_atom_site_symmetry_multiplicity
_atom_site_calc_flag
_atom_site_refinement_flags
_atom_site_disorder_assembly
_atom_site_disorder_group
Cu Cu 0.3333 -0.3333 0.83205(2) 0.02601(7) Uani 1 3 d S . .
B B 0.3333 -0.3333 0.52274(16) 0.0180(3) Uani 1 3 d S . .
H1 H 0.3333 -0.3333 0.426(2) 0.022 Uiso 1 3 d S . .
S S 0.18621(2) -0.34512(2) 0.75529(2) 0.02638(7) Uani 1 1 d . . .
N1 N 0.22778(6) -0.41872(6) 0.55789(7) 0.01852(15) Uani 1 1 d . . .
N2 N 0.07401(7) -0.51161(7) 0.62765(8) 0.02330(17) Uani 1 1 d . . .
P P 0.3333 -0.3333 1.02485(5) 0.03897(14) Uani 1 3 d S . .
C10 C 0.4242(2) -0.2169(2) 1.09446(18) 0.0907(9) Uani 1 1 d . . .
H10A H 0.4162 -0.2241 1.1791 0.136 Uiso 1 1 calc R . .
H10B H 0.4132 -0.1625 1.0685 0.136 Uiso 1 1 calc R . .
H10C H 0.4920 -0.2012 1.0732 0.136 Uiso 1 1 calc R . .
C11 C 0.16370(7) -0.42531(8) 0.64391(9) 0.02026(18) Uani 1 1 d . . .
C12 C 0.17767(7) -0.50407(7) 0.48789(9) 0.02026(18) Uani 1 1 d . . .
C13 C 0.20866(8) -0.53382(8) 0.38970(10) 0.0255(2) Uani 1 1 d . . .
H13A H 0.2749 -0.4953 0.3605 0.031 Uiso 1 1 calc R . .
C14 C 0.13865(10) -0.62253(10) 0.33572(12) 0.0351(3) Uani 1 1 d . . .
H14A H 0.1575 -0.6447 0.2682 0.042 Uiso 1 1 calc R . .
C15 C 0.04162(11) -0.67933(10) 0.37884(13) 0.0391(3) Uani 1 1 d . . .
H15A H -0.0044 -0.7391 0.3395 0.047 Uiso 1 1 calc R . .
C16 C 0.01027(9) -0.65089(9) 0.47784(12) 0.0331(3) Uani 1 1 d . . .
H16A H -0.0558 -0.6899 0.5075 0.040 Uiso 1 1 calc R . .
C17 C 0.08065(8) -0.56216(8) 0.53132(10) 0.02332(19) Uani 1 1 d . . .
C18 C -0.01487(8) -0.54523(10) 0.69933(11) 0.0307(2) Uani 1 1 d . . .
H18A H 0.0030 -0.5056 0.7711 0.046 Uiso 1 1 calc R . .
H18B H -0.0425 -0.6161 0.7188 0.046 Uiso 1 1 calc R . .
H18C H -0.0650 -0.5366 0.6564 0.046 Uiso 1 1 calc R . .
C20 C 0.10292(16) 0.04570(18) 0.5001(3) 0.0923(9) Uani 1 1 d D . .
H20A H 0.1739 0.0772 0.5004 0.111 Uiso 1 1 calc R . .
C21 C -0.03077(19) -0.8396(2) 0.8716(3) 0.0730(14) Uani 0.620(6) 1 d PG A 1
H21A H -0.0740 -0.9102 0.8717 0.088 Uiso 0.620(6) 1 calc PR A 1
C22 C 0.0372(2) -0.7940(2) 0.7813(3) 0.0663(11) Uani 0.620(6) 1 d PG A 1
H22A H 0.0405 -0.8334 0.7197 0.080 Uiso 0.620(6) 1 calc PR A 1
C23 C 0.1004(2) -0.6908(2) 0.7811(3) 0.0618(12) Uani 0.620(6) 1 d PG A 1
H23A H 0.1469 -0.6596 0.7193 0.074 Uiso 0.620(6) 1 calc PR A 1
C24 C 0.0956(2) -0.6331(2) 0.8711(3) 0.0573(12) Uani 0.620(6) 1 d PG A 1
H24A H 0.1388 -0.5626 0.8710 0.069 Uiso 0.620(6) 1 calc PR A 1
C25 C 0.0276(2) -0.6787(3) 0.9614(3) 0.0652(12) Uani 0.620(6) 1 d PG A 1
H25A H 0.0243 -0.6393 1.0230 0.078 Uiso 0.620(6) 1 calc PR A 1
C26 C -0.03559(18) -0.7820(3) 0.9616(3) 0.0684(19) Uani 0.620(6) 1 d PG A 1
H26A H -0.0821 -0.8131 1.0233 0.082 Uiso 0.620(6) 1 calc PR A 1
C31A C -0.0505(3) -0.7988(3) 0.9293(5) 0.055(2) Uani 0.380(6) 1 d PG A 2
H31A H -0.1042 -0.8652 0.9405 0.066 Uiso 0.380(6) 1 calc PR A 2
C32A C 0.0118(3) -0.7760(3) 0.8329(4) 0.0533(14) Uani 0.380(6) 1 d PG A 2
H32A H 0.0006 -0.8268 0.7783 0.064 Uiso 0.380(6) 1 calc PR A 2
C33A C 0.0903(3) -0.6788(3) 0.8165(4) 0.0420(13) Uani 0.380(6) 1 d PG A 2
H33A H 0.1329 -0.6632 0.7507 0.050 Uiso 0.380(6) 1 calc PR A 2
C34A C 0.1066(3) -0.6045(2) 0.8964(4) 0.0508(14) Uani 0.380(6) 1 d PG A 2
H34A H 0.1603 -0.5381 0.8852 0.061 Uiso 0.380(6) 1 calc PR A 2
C35A C 0.0443(3) -0.6273(3) 0.9927(4) 0.0523(13) Uani 0.380(6) 1 d PG A 2
H35A H 0.0555 -0.5764 1.0473 0.063 Uiso 0.380(6) 1 calc PR A 2
C36A C -0.0342(2) -0.7244(4) 1.0092(4) 0.0540(15) Uani 0.380(6) 1 d PG A 2
H36A H -0.0767 -0.7400 1.0750 0.065 Uiso 0.380(6) 1 calc PR A 2

loop_
_atom_site_aniso_label
_atom_site_aniso_U_11
_atom_site_aniso_U_22
_atom_site_aniso_U_33
_atom_site_aniso_U_23
_atom_site_aniso_U_13
_atom_site_aniso_U_12
Cu 0.03013(9) 0.03013(9) 0.01777(11) 0.000 0.000 0.01507(4)
B 0.0171(5) 0.0171(5) 0.0198(8) 0.000 0.000 0.0085(2)
S 0.02526(13) 0.03105(14) 0.02434(13) -0.00544(10) 0.00146(9) 0.01520(11)
N1 0.0171(3) 0.0171(3) 0.0206(4) -0.0011(3) -0.0004(3) 0.0080(3)
N2 0.0178(4) 0.0233(4) 0.0267(4) 0.0025(3) 0.0024(3) 0.0087(3)
P 0.0494(2) 0.0494(2) 0.0180(2) 0.000 0.000 0.02472(11)
C10 0.116(2) 0.0798(15) 0.0431(10) -0.0232(10) -0.0325(12) 0.0236(15)
C11 0.0182(4) 0.0212(4) 0.0221(4) 0.0011(3) 0.0006(3) 0.0104(4)
C12 0.0198(4) 0.0177(4) 0.0238(4) -0.0011(3) -0.0031(3) 0.0098(3)
C13 0.0260(5) 0.0246(5) 0.0278(5) -0.0047(4) -0.0019(4) 0.0141(4)
C14 0.0386(6) 0.0294(6) 0.0372(6) -0.0125(5) -0.0057(5) 0.0170(5)
C15 0.0359(6) 0.0247(5) 0.0483(8) -0.0129(5) -0.0093(6) 0.0089(5)
C16 0.0245(5) 0.0225(5) 0.0430(7) -0.0026(5) -0.0039(5) 0.0047(4)
C17 0.0206(4) 0.0197(4) 0.0276(5) 0.0009(4) -0.0016(4) 0.0085(4)
C18 0.0193(5) 0.0343(6) 0.0354(6) 0.0074(5) 0.0070(4) 0.0110(4)
C20 0.0441(10) 0.0537(12) 0.177(3) -0.0011(15) -0.0007(14) 0.0227(10)
C21 0.0411(16) 0.073(3) 0.082(3) 0.025(2) -0.0051(16) 0.0115(17)
C22 0.0476(17) 0.086(3) 0.060(2) 0.0111(19) -0.0055(15) 0.0296(17)
C23 0.0449(17) 0.088(3) 0.060(3) 0.038(2) 0.0134(16) 0.0380(19)
C24 0.0389(17) 0.068(3) 0.073(3) 0.039(2) 0.0147(18) 0.0324(17)
C25 0.057(2) 0.088(3) 0.066(2) 0.025(2) 0.0107(17) 0.047(2)
C26 0.0361(17) 0.098(4) 0.060(2) 0.036(3) 0.0149(16) 0.0250(19)
C31A 0.036(3) 0.045(3) 0.063(4) 0.010(3) -0.008(3) 0.005(2)
C32A 0.049(3) 0.057(3) 0.050(3) -0.004(2) -0.014(2) 0.024(2)
C33A 0.032(2) 0.055(3) 0.038(3) 0.018(2) 0.0042(18) 0.021(2)
C34A 0.045(3) 0.048(3) 0.055(3) 0.014(2) 0.000(2) 0.020(2)
C35A 0.047(2) 0.051(3) 0.057(3) 0.012(2) 0.011(2) 0.023(2)
C36A 0.040(2) 0.059(3) 0.052(3) 0.016(2) 0.0133(19) 0.016(2)

loop_
_atom_type_symbol
_atom_type_description
_atom_type_scat_dispersion_real
_atom_type_scat_dispersion_imag
_atom_type_scat_source
C C 0.0033 0.0016 'International Tables Vol C Tables 4.2.6.8 and 6.1.1.4'
H H 0.0000 0.0000 'International Tables Vol C Tables 4.2.6.8 and 6.1.1.4'
B B 0.0013 0.0007 'International Tables Vol C Tables 4.2.6.8 and 6.1.1.4'
N N 0.0061 0.0033 'International Tables Vol C Tables 4.2.6.8 and 6.1.1.4'
P P 0.1023 0.0942 'International Tables Vol C Tables 4.2.6.8 and 6.1.1.4'
S S 0.1246 0.1234 'International Tables Vol C Tables 4.2.6.8 and 6.1.1.4'
Cu Cu 0.3201 1.2651 'International Tables Vol C Tables 4.2.6.8 and 6.1.1.4'

loop_
_geom_angle_atom_site_label_1
_geom_angle_atom_site_label_2
_geom_angle_atom_site_label_3
_geom_angle
_geom_angle_site_symmetry_1
_geom_angle_site_symmetry_3
P Cu S 111.997(8) . 2_545
P Cu S 111.996(8) . .
S Cu S 106.832(9) 2_545 .
P Cu S 111.996(8) . 3_655
S Cu S 106.834(9) 2_545 3_655
S Cu S 106.831(9) . 3_655
H1 B N1 105.10(7) . .
H1 B N1 105.10(7) . 3_655
N1 B N1 113.47(6) . 3_655
H1 B N1 105.10(7) . 2_545
N1 B N1 113.47(6) . 2_545
N1 B N1 113.47(6) 3_655 2_545
C11 S Cu 100.23(4) . .
C11 N1 C12 107.90(8) . .
C11 N1 B 131.72(9) . .
C12 N1 B 120.03(9) . .
C11 N2 C17 109.42(9) . .
C11 N2 C18 125.63(10) . .
C17 N2 C18 124.96(9) . .
C10 P C10 102.13(10) 2_545 3_655
C10 P C10 102.13(10) 2_545 .
C10 P C10 102.13(10) 3_655 .
C10 P Cu 116.07(8) 2_545 .
C10 P Cu 116.07(8) 3_655 .
C10 P Cu 116.08(8) . .
N1 C11 N2 108.36(9) . .
N1 C11 S 128.13(8) . .
N2 C11 S 123.50(8) . .
C13 C12 C17 120.89(10) . .
C13 C12 N1 131.13(10) . .
C17 C12 N1 107.96(9) . .
C12 C13 C14 117.37(11) . .
C15 C14 C13 121.33(12) . .
C16 C15 C14 121.75(11) . .
C15 C16 C17 116.60(11) . .
N2 C17 C16 131.58(11) . .
N2 C17 C12 106.34(9) . .
C16 C17 C12 122.06(11) . .
C20 C20 C20 120.001(3) 5_556 6_556
C22 C21 C26 120.0 . .
C21 C22 C23 120.0 . .
C24 C23 C22 120.0 . .
C23 C24 C25 120.0 . .
C24 C25 C26 120.0 . .
C25 C26 C21 120.0 . .
C32A C31A C36A 120.0 . .
C33A C32A C31A 120.0 . .
C32A C33A C34A 120.0 . .
C35A C34A C33A 120.0 . .
C36A C35A C34A 120.0 . .
C35A C36A C31A 120.0 . .

loop_
_geom_bond_atom_site_label_1
_geom_bond_atom_site_label_2
_geom_bond_distance
_geom_bond_site_symmetry_2
Cu P 2.2149(6) .
Cu S 2.3544(3) 2_545
Cu S 2.3544(3) .
Cu S 2.3544(3) 3_655
B H1 1.11(2) .
B N1 1.5498(10) .
B N1 1.5498(10) 3_655
B N1 1.5498(10) 2_545
S C11 1.6902(11) .
N1 C11 1.3648(13) .
N1 C12 1.3995(13) .
N2 C11 1.3701(13) .
N2 C17 1.3864(14) .
N2 C18 1.4541(14) .
P C10 1.819(2) 2_545
P C10 1.819(2) 3_655
P C10 1.819(2) .
C12 C13 1.3892(15) .
C12 C17 1.3960(15) .
C13 C14 1.3941(16) .
C14 C15 1.393(2) .
C15 C16 1.390(2) .
C16 C17 1.3935(15) .
C20 C20 1.377(2) 5_556
C20 C20 1.377(2) 6_556
C21 C22 1.3900 .
C21 C26 1.3900 .
C22 C23 1.3900 .
C23 C24 1.3900 .
C24 C25 1.3900 .
C25 C26 1.3900 .
C31A C32A 1.3900 .
C31A C36A 1.3900 .
C32A C33A 1.3900 .
C33A C34A 1.3900 .
C34A C35A 1.3900 .
C35A C36A 1.3900 .
